data_4327906
loop_
_publ_author_name
'K. Cory MacLeod'
'Brian O. Patrick'
'Kevin M. Smith'

_publ_section_title
;
 Reactivity of Cr(III) \m-Oxo Compounds: Catalyst Regeneration and Atom
 Transfer Processes
;
_journal_name_full 'Inorganic Chemistry'
_journal_page_first 688
_journal_page_last 700
_journal_paper_doi 10.1021/ic202233f
_journal_volume 51
_journal_year 2012
_chemical_formula_sum 'C41 H51 Cr N2 O2'
_chemical_formula_weight 655.84
_chemical_name_systematic
;
 ?
;
_space_group_IT_number 14
_symmetry_cell_setting monoclinic
_symmetry_space_group_name_Hall '-P 2ybc'
_symmetry_space_group_name_H-M 'P 1 21/c 1'
_atom_sites_solution_hydrogens geom
_atom_sites_solution_primary direct
_atom_sites_solution_secondary difmap
_audit_creation_method SHELXL-97
_cell_angle_alpha 90.00
_cell_angle_beta 91.067(7)
_cell_angle_gamma 90.00
_cell_formula_units_Z 4
_cell_length_a 17.658(2)
_cell_length_b 10.735(2)
_cell_length_c 19.883(4)
_cell_measurement_reflns_used 5977
_cell_measurement_temperature 173(2)
_cell_measurement_theta_max 21.05
_cell_measurement_theta_min 2.22
_cell_volume 3768.3(11)
_computing_structure_refinement 'SHELXL-97 (Sheldrick, 1997)'
_diffrn_ambient_temperature 173(2)
_diffrn_measured_fraction_theta_full 0.985
_diffrn_measured_fraction_theta_max 0.985
_diffrn_measurement_device_type 'Bruker X8 APEX'
_diffrn_measurement_method 'area detector'
_diffrn_radiation_monochromator graphite
_diffrn_radiation_source 'fine-focus sealed tube'
_diffrn_radiation_type MoK\a
_diffrn_radiation_wavelength 0.71073
_diffrn_reflns_av_R_equivalents 0.082
_diffrn_reflns_av_sigmaI/netI 0.1617
_diffrn_reflns_limit_h_max 23
_diffrn_reflns_limit_h_min -23
_diffrn_reflns_limit_k_max 14
_diffrn_reflns_limit_k_min 0
_diffrn_reflns_limit_l_max 26
_diffrn_reflns_limit_l_min 0
_diffrn_reflns_number 16687
_diffrn_reflns_theta_full 27.99
_diffrn_reflns_theta_max 27.99
_diffrn_reflns_theta_min 1.15
_exptl_absorpt_coefficient_mu 0.338
_exptl_absorpt_correction_T_max 0.919
_exptl_absorpt_correction_T_min 0.671
_exptl_absorpt_correction_type multi-scan
_exptl_crystal_colour green
_exptl_crystal_density_diffrn 1.156
_exptl_crystal_description plate
_exptl_crystal_F_000 1404
_exptl_crystal_size_max 0.50
_exptl_crystal_size_mid 0.35
_exptl_crystal_size_min 0.25
_refine_diff_density_max 0.404
_refine_diff_density_min -0.578
_refine_diff_density_rms 0.123
_refine_ls_extinction_method none
_refine_ls_goodness_of_fit_ref 1.010
_refine_ls_hydrogen_treatment constr
_refine_ls_matrix_type full
_refine_ls_number_parameters 426
_refine_ls_number_reflns 16687
_refine_ls_number_restraints 0
_refine_ls_restrained_S_all 1.010
_refine_ls_R_factor_all 0.0956
_refine_ls_R_factor_gt 0.0492
_refine_ls_shift/su_max 0.030
_refine_ls_shift/su_mean 0.001
_refine_ls_structure_factor_coef Fsqd
_refine_ls_weighting_details 'calc w=1/[\s^2^(Fo^2^)+(0.0544P)^2^+0.0000P] where P=(Fo^2^+2Fc^2^)/3'
_refine_ls_weighting_scheme calc
_refine_ls_wR_factor_gt 0.1243
_refine_ls_wR_factor_ref 0.1346
_reflns_number_gt 8110
_reflns_number_total 16687
_reflns_threshold_expression >2sigma(I)
_cod_data_source_file ic202233f_si_002_4.cif
_cod_data_source_block 5a_CpCr[(DppNCMe)2CH](O2CPh)
_cod_original_sg_symbol_H-M 'P 21/c'
_cod_database_code 4327906

loop_
_symmetry_equiv_pos_as_xyz
'x, y, z'
'-x, y+1/2, -z+1/2'
'-x, -y, -z'
'x, -y-1/2, z-1/2'

loop_
_atom_site_label
_atom_site_type_symbol
_atom_site_fract_x
_atom_site_fract_y
_atom_site_fract_z
_atom_site_U_iso_or_equiv
_atom_site_adp_type
_atom_site_occupancy
_atom_site_symmetry_multiplicity
_atom_site_calc_flag
_atom_site_refinement_flags
C1 C 0.59527(12) -0.0781(2) 0.05588(15) 0.0428(8) Uani 1 1 d .
H1A H 0.5689 -0.1191 0.0928 0.064 Uiso 1 1 calc R
H1B H 0.6100 -0.1406 0.0227 0.064 Uiso 1 1 calc R
H1C H 0.5615 -0.0168 0.0344 0.064 Uiso 1 1 calc R
C2 C 0.66568(12) -0.0127(2) 0.08352(14) 0.0288(7) Uani 1 1 d .
C3 C 0.73336(12) -0.0762(2) 0.07463(12) 0.0313(6) Uani 1 1 d .
H3 H 0.7290 -0.1612 0.0620 0.038 Uiso 1 1 calc R
C4 C 0.80746(12) -0.0298(2) 0.08203(14) 0.0316(7) Uani 1 1 d .
C5 C 0.86917(13) -0.1136(3) 0.05325(16) 0.0541(9) Uani 1 1 d .
H5A H 0.9145 -0.0638 0.0447 0.081 Uiso 1 1 calc R
H5B H 0.8508 -0.1509 0.0110 0.081 Uiso 1 1 calc R
H5C H 0.8817 -0.1797 0.0856 0.081 Uiso 1 1 calc R
C6 C 0.58948(11) 0.1660(2) 0.10875(14) 0.0243(6) Uani 1 1 d .
C7 C 0.57879(11) 0.2529(2) 0.05679(14) 0.0268(7) Uani 1 1 d .
C8 C 0.51052(12) 0.3188(2) 0.05382(14) 0.0334(7) Uani 1 1 d .
H8 H 0.5021 0.3779 0.0189 0.040 Uiso 1 1 calc R
C9 C 0.45521(12) 0.2994(2) 0.10069(15) 0.0354(7) Uani 1 1 d .
H9 H 0.4094 0.3457 0.0980 0.042 Uiso 1 1 calc R
C10 C 0.46586(12) 0.2137(2) 0.15113(14) 0.0316(7) Uani 1 1 d .
H10 H 0.4270 0.2010 0.1828 0.038 Uiso 1 1 calc R
C11 C 0.53313(12) 0.1442(2) 0.15700(13) 0.0254(6) Uani 1 1 d .
C12 C 0.63902(12) 0.2762(2) 0.00433(15) 0.0299(7) Uani 1 1 d .
H12 H 0.6888 0.2507 0.0249 0.036 Uiso 1 1 calc R
C13 C 0.62661(15) 0.1967(3) -0.05841(17) 0.0563(9) Uani 1 1 d .
H13A H 0.6299 0.1084 -0.0463 0.084 Uiso 1 1 calc R
H13B H 0.6655 0.2163 -0.0913 0.084 Uiso 1 1 calc R
H13C H 0.5764 0.2143 -0.0780 0.084 Uiso 1 1 calc R
C14 C 0.64604(14) 0.4126(2) -0.01558(17) 0.0501(9) Uani 1 1 d .
H14A H 0.6011 0.4376 -0.0418 0.075 Uiso 1 1 calc R
H14B H 0.6913 0.4239 -0.0427 0.075 Uiso 1 1 calc R
H14C H 0.6503 0.4640 0.0250 0.075 Uiso 1 1 calc R
C15 C 0.54140(12) 0.0484(2) 0.21293(15) 0.0320(7) Uani 1 1 d .
H15 H 0.5896 0.0015 0.2060 0.038 Uiso 1 1 calc R
C16 C 0.54493(14) 0.1070(3) 0.28330(15) 0.0457(8) Uani 1 1 d .
H16A H 0.5878 0.1649 0.2863 0.069 Uiso 1 1 calc R
H16B H 0.5515 0.0413 0.3171 0.069 Uiso 1 1 calc R
H16C H 0.4978 0.1522 0.2914 0.069 Uiso 1 1 calc R
C17 C 0.47554(13) -0.0456(2) 0.21072(16) 0.0531(9) Uani 1 1 d .
H17A H 0.4281 -0.0025 0.2205 0.080 Uiso 1 1 calc R
H17B H 0.4847 -0.1109 0.2444 0.080 Uiso 1 1 calc R
H17C H 0.4719 -0.0833 0.1659 0.080 Uiso 1 1 calc R
C18 C 0.90202(12) 0.1227(2) 0.10783(15) 0.0305(7) Uani 1 1 d .
C19 C 0.92184(12) 0.2095(3) 0.05831(15) 0.0344(7) Uani 1 1 d .
C20 C 0.99490(13) 0.2553(3) 0.05926(16) 0.0443(8) Uani 1 1 d .
H20 H 1.0094 0.3153 0.0268 0.053 Uiso 1 1 calc R
C21 C 1.04748(14) 0.2143(3) 0.10740(18) 0.0493(9) Uani 1 1 d .
H21 H 1.0976 0.2465 0.1075 0.059 Uiso 1 1 calc R
C22 C 1.02779(13) 0.1285(3) 0.15443(16) 0.0432(8) Uani 1 1 d .
H22 H 1.0650 0.1004 0.1860 0.052 Uiso 1 1 calc R
C23 C 0.95473(13) 0.0809(2) 0.15740(15) 0.0361(7) Uani 1 1 d .
C24 C 0.86573(14) 0.2521(3) 0.00398(17) 0.0480(9) Uani 1 1 d .
H24 H 0.8141 0.2469 0.0236 0.058 Uiso 1 1 calc R
C25 C 0.86617(17) 0.1650(4) -0.05701(19) 0.0873(13) Uani 1 1 d .
H25A H 0.8286 0.1936 -0.0905 0.131 Uiso 1 1 calc R
H25B H 0.8536 0.0802 -0.0427 0.131 Uiso 1 1 calc R
H25C H 0.9166 0.1655 -0.0768 0.131 Uiso 1 1 calc R
C26 C 0.87719(16) 0.3861(3) -0.0178(2) 0.0847(14) Uani 1 1 d .
H26A H 0.9253 0.3934 -0.0413 0.127 Uiso 1 1 calc R
H26B H 0.8781 0.4403 0.0218 0.127 Uiso 1 1 calc R
H26C H 0.8355 0.4112 -0.0481 0.127 Uiso 1 1 calc R
C27 C 0.93637(13) -0.0137(3) 0.21085(15) 0.0404(8) Uani 1 1 d .
H27 H 0.8825 -0.0401 0.2036 0.048 Uiso 1 1 calc R
C28 C 0.94408(14) 0.0402(3) 0.28266(16) 0.0532(9) Uani 1 1 d .
H28A H 0.9967 0.0656 0.2913 0.080 Uiso 1 1 calc R
H28B H 0.9297 -0.0234 0.3154 0.080 Uiso 1 1 calc R
H28C H 0.9108 0.1127 0.2868 0.080 Uiso 1 1 calc R
C29 C 0.98644(15) -0.1307(3) 0.20644(17) 0.0624(10) Uani 1 1 d .
H29A H 0.9807 -0.1678 0.1616 0.094 Uiso 1 1 calc R
H29B H 0.9710 -0.1911 0.2405 0.094 Uiso 1 1 calc R
H29C H 1.0395 -0.1076 0.2144 0.094 Uiso 1 1 calc R
C30 C 0.74540(12) -0.0016(2) 0.29042(12) 0.0281(6) Uani 1 1 d .
C31 C 0.74616(11) -0.1399(2) 0.30561(12) 0.0258(5) Uani 1 1 d .
C32 C 0.74929(13) -0.2272(2) 0.25412(13) 0.0383(6) Uani 1 1 d .
H32 H 0.7509 -0.2004 0.2086 0.046 Uiso 1 1 calc R
C33 C 0.75011(15) -0.3536(2) 0.26907(14) 0.0484(7) Uani 1 1 d .
H33 H 0.7528 -0.4128 0.2337 0.058 Uiso 1 1 calc R
C34 C 0.74702(14) -0.3937(2) 0.33446(14) 0.0405(6) Uani 1 1 d .
H34 H 0.7473 -0.4804 0.3443 0.049 Uiso 1 1 calc R
C35 C 0.74349(12) -0.3076(2) 0.38599(13) 0.0353(6) Uani 1 1 d .
H35 H 0.7407 -0.3351 0.4313 0.042 Uiso 1 1 calc R
C36 C 0.74409(11) -0.1806(2) 0.37157(12) 0.0289(5) Uani 1 1 d .
H36 H 0.7431 -0.1216 0.4072 0.035 Uiso 1 1 calc R
C37 C 0.82332(13) 0.3393(2) 0.18579(17) 0.0392(8) Uani 1 1 d .
H37 H 0.8752 0.3414 0.1739 0.047 Uiso 1 1 calc R
C38 C 0.76186(16) 0.3731(2) 0.14406(14) 0.0421(7) Uani 1 1 d .
H38 H 0.7643 0.4003 0.0987 0.051 Uiso 1 1 calc R
C39 C 0.69636(14) 0.3592(2) 0.18168(17) 0.0411(9) Uani 1 1 d .
H39 H 0.6463 0.3775 0.1664 0.049 Uiso 1 1 calc R
C40 C 0.71648(12) 0.3142(2) 0.24526(16) 0.0347(7) Uani 1 1 d .
H40 H 0.6830 0.2951 0.2806 0.042 Uiso 1 1 calc R
C41 C 0.79558(13) 0.3025(2) 0.24719(16) 0.0343(7) Uani 1 1 d .
H41 H 0.8252 0.2740 0.2845 0.041 Uiso 1 1 calc R
N1 N 0.66137(9) 0.09926(17) 0.11286(11) 0.0225(5) Uani 1 1 d .
N2 N 0.82413(9) 0.07916(19) 0.10996(11) 0.0263(5) Uani 1 1 d .
O1 O 0.74442(8) 0.02322(13) 0.22645(7) 0.0285(4) Uani 1 1 d .
O2 O 0.74655(10) 0.07520(15) 0.33614(8) 0.0424(4) Uani 1 1 d .
Cr1 Cr 0.748358(18) 0.16817(3) 0.169111(18) 0.02250(11) Uani 1 1 d .

loop_
_atom_site_aniso_label
_atom_site_aniso_U_11
_atom_site_aniso_U_22
_atom_site_aniso_U_33
_atom_site_aniso_U_23
_atom_site_aniso_U_13
_atom_site_aniso_U_12
C1 0.0389(15) 0.0366(18) 0.053(2) -0.0177(16) -0.0066(14) -0.0047(12)
C2 0.0313(14) 0.0305(16) 0.0246(18) -0.0006(14) 0.0006(11) -0.0038(11)
C3 0.0357(15) 0.0252(14) 0.0328(16) -0.0088(12) -0.0036(13) 0.0052(12)
C4 0.0360(15) 0.0379(18) 0.0207(19) -0.0047(14) -0.0001(12) 0.0113(12)
C5 0.0441(16) 0.065(2) 0.053(3) -0.0298(19) -0.0028(15) 0.0208(14)
C6 0.0208(12) 0.0242(15) 0.0278(18) -0.0059(14) -0.0026(11) -0.0040(11)
C7 0.0215(13) 0.0293(16) 0.029(2) -0.0010(13) -0.0056(11) -0.0005(11)
C8 0.0306(14) 0.0335(16) 0.0358(19) 0.0055(15) -0.0057(12) -0.0028(12)
C9 0.0227(13) 0.0405(18) 0.043(2) 0.0012(16) -0.0016(13) 0.0040(11)
C10 0.0226(13) 0.0317(16) 0.041(2) 0.0032(15) 0.0055(12) -0.0031(11)
C11 0.0275(13) 0.0239(15) 0.0248(17) 0.0004(13) -0.0006(11) -0.0072(11)
C12 0.0240(13) 0.0420(17) 0.024(2) 0.0086(15) 0.0018(11) 0.0013(11)
C13 0.0635(19) 0.070(2) 0.035(3) -0.0028(19) 0.0092(16) -0.0051(15)
C14 0.0463(17) 0.047(2) 0.057(3) 0.0205(18) 0.0131(15) 0.0002(14)
C15 0.0287(13) 0.0307(16) 0.037(2) 0.0032(14) 0.0023(12) -0.0038(11)
C16 0.0591(17) 0.0425(19) 0.035(2) 0.0078(16) -0.0009(15) -0.0087(14)
C17 0.0693(19) 0.0422(19) 0.048(2) 0.0066(17) 0.0040(16) -0.0252(15)
C18 0.0243(14) 0.0418(18) 0.0254(19) -0.0109(15) 0.0027(12) 0.0065(11)
C19 0.0251(14) 0.055(2) 0.023(2) -0.0020(16) 0.0039(12) 0.0076(12)
C20 0.0310(16) 0.060(2) 0.042(2) -0.0026(18) 0.0114(14) 0.0009(14)
C21 0.0220(15) 0.071(2) 0.056(3) -0.014(2) 0.0110(15) -0.0040(14)
C22 0.0250(15) 0.066(2) 0.039(2) -0.0101(18) -0.0008(13) 0.0065(13)
C23 0.0269(15) 0.0475(19) 0.034(2) -0.0067(16) 0.0030(12) 0.0119(12)
C24 0.0354(16) 0.073(2) 0.036(3) 0.0110(19) 0.0094(14) 0.0001(15)
C25 0.083(2) 0.148(4) 0.030(3) -0.002(3) -0.0073(19) 0.006(2)
C26 0.055(2) 0.110(3) 0.090(4) 0.060(3) 0.0019(19) -0.0013(19)
C27 0.0303(14) 0.054(2) 0.037(2) 0.0006(17) -0.0048(13) 0.0127(13)
C28 0.0524(17) 0.063(2) 0.044(2) 0.0007(19) -0.0005(15) 0.0120(15)
C29 0.069(2) 0.060(2) 0.058(3) 0.000(2) -0.0020(17) 0.0272(16)
C30 0.0252(13) 0.0302(15) 0.0289(15) -0.0024(13) 0.0004(14) 0.0041(11)
C31 0.0224(12) 0.0272(14) 0.0277(14) 0.0002(11) -0.0011(12) -0.0014(10)
C32 0.0573(16) 0.0303(15) 0.0273(15) -0.0008(12) 0.0013(15) -0.0051(13)
C33 0.0735(19) 0.0288(17) 0.0429(18) -0.0055(14) 0.0020(18) -0.0055(15)
C34 0.0523(16) 0.0215(13) 0.0478(18) 0.0054(14) 0.0020(17) -0.0007(13)
C35 0.0301(14) 0.0424(17) 0.0334(16) 0.0106(14) -0.0018(13) -0.0007(12)
C36 0.0251(12) 0.0339(14) 0.0277(14) -0.0041(12) -0.0014(12) 0.0030(12)
C37 0.0279(14) 0.0337(17) 0.056(3) -0.0162(16) 0.0040(14) -0.0099(12)
C38 0.072(2) 0.0222(14) 0.0328(17) -0.0017(12) 0.0133(18) -0.0102(14)
C39 0.0425(17) 0.0207(16) 0.059(3) -0.0137(15) -0.0238(16) 0.0099(12)
C40 0.0375(16) 0.0252(16) 0.042(2) -0.0134(15) 0.0152(13) -0.0067(11)
C41 0.0429(16) 0.0265(17) 0.033(2) -0.0101(14) -0.0109(13) -0.0012(11)
N1 0.0222(10) 0.0213(12) 0.0238(15) -0.0006(11) 0.0002(9) 0.0010(8)
N2 0.0207(11) 0.0329(14) 0.0252(15) -0.0029(12) -0.0007(9) 0.0037(9)
O1 0.0395(9) 0.0236(9) 0.0223(9) -0.0002(8) -0.0023(9) 0.0019(7)
O2 0.0712(12) 0.0304(10) 0.0256(10) -0.0065(9) 0.0025(11) 0.0048(9)
Cr1 0.0236(2) 0.02116(19) 0.0227(2) -0.00300(18) 0.00047(17) 0.00036(17)

loop_
_atom_type_symbol
_atom_type_description
_atom_type_scat_dispersion_real
_atom_type_scat_dispersion_imag
_atom_type_scat_source
C C 0.0033 0.0016 'International Tables Vol C Tables 4.2.6.8 and 6.1.1.4'
H H 0.0000 0.0000 'International Tables Vol C Tables 4.2.6.8 and 6.1.1.4'
N N 0.0061 0.0033 'International Tables Vol C Tables 4.2.6.8 and 6.1.1.4'
O O 0.0106 0.0060 'International Tables Vol C Tables 4.2.6.8 and 6.1.1.4'
Cr Cr 0.3209 0.6236 'International Tables Vol C Tables 4.2.6.8 and 6.1.1.4'

loop_
_geom_angle_atom_site_label_1
_geom_angle_atom_site_label_2
_geom_angle_atom_site_label_3
_geom_angle
C2 C1 H1A 109.5
C2 C1 H1B 109.5
H1A C1 H1B 109.5
C2 C1 H1C 109.5
H1A C1 H1C 109.5
H1B C1 H1C 109.5
N1 C2 C3 123.5(2)
N1 C2 C1 121.3(2)
C3 C2 C1 115.2(2)
C2 C3 C4 127.9(2)
C2 C3 H3 116.0
C4 C3 H3 116.0
N2 C4 C3 123.7(2)
N2 C4 C5 121.4(2)
C3 C4 C5 114.9(2)
C4 C5 H5A 109.5
C4 C5 H5B 109.5
H5A C5 H5B 109.5
C4 C5 H5C 109.5
H5A C5 H5C 109.5
H5B C5 H5C 109.5
C7 C6 C11 121.6(2)
C7 C6 N1 118.2(2)
C11 C6 N1 120.2(2)
C8 C7 C6 118.2(2)
C8 C7 C12 120.0(2)
C6 C7 C12 121.8(2)
C9 C8 C7 121.1(3)
C9 C8 H8 119.5
C7 C8 H8 119.5
C10 C9 C8 120.4(2)
C10 C9 H9 119.8
C8 C9 H9 119.8
C9 C10 C11 121.4(2)
C9 C10 H10 119.3
C11 C10 H10 119.3
C10 C11 C6 117.4(2)
C10 C11 C15 119.3(2)
C6 C11 C15 123.3(2)
C14 C12 C13 109.7(2)
C14 C12 C7 113.4(2)
C13 C12 C7 112.2(2)
C14 C12 H12 107.1
C13 C12 H12 107.1
C7 C12 H12 107.1
C12 C13 H13A 109.5
C12 C13 H13B 109.5
H13A C13 H13B 109.5
C12 C13 H13C 109.5
H13A C13 H13C 109.5
H13B C13 H13C 109.5
C12 C14 H14A 109.5
C12 C14 H14B 109.5
H14A C14 H14B 109.5
C12 C14 H14C 109.5
H14A C14 H14C 109.5
H14B C14 H14C 109.5
C11 C15 C16 113.0(2)
C11 C15 C17 111.1(2)
C16 C15 C17 108.2(2)
C11 C15 H15 108.1
C16 C15 H15 108.1
C17 C15 H15 108.1
C15 C16 H16A 109.5
C15 C16 H16B 109.5
H16A C16 H16B 109.5
C15 C16 H16C 109.5
H16A C16 H16C 109.5
H16B C16 H16C 109.5
C15 C17 H17A 109.5
C15 C17 H17B 109.5
H17A C17 H17B 109.5
C15 C17 H17C 109.5
H17A C17 H17C 109.5
H17B C17 H17C 109.5
C19 C18 C23 122.0(2)
C19 C18 N2 118.8(2)
C23 C18 N2 119.2(3)
C20 C19 C18 118.2(2)
C20 C19 C24 119.9(3)
C18 C19 C24 121.9(2)
C19 C20 C21 120.5(3)
C19 C20 H20 119.7
C21 C20 H20 119.7
C22 C21 C20 120.7(3)
C22 C21 H21 119.7
C20 C21 H21 119.7
C21 C22 C23 121.8(3)
C21 C22 H22 119.1
C23 C22 H22 119.1
C22 C23 C18 116.9(3)
C22 C23 C27 119.3(2)
C18 C23 C27 123.8(2)
C26 C24 C19 113.5(3)
C26 C24 C25 110.5(3)
C19 C24 C25 111.5(2)
C26 C24 H24 107.0
C19 C24 H24 107.0
C25 C24 H24 107.0
C24 C25 H25A 109.5
C24 C25 H25B 109.5
H25A C25 H25B 109.5
C24 C25 H25C 109.5
H25A C25 H25C 109.5
H25B C25 H25C 109.5
C24 C26 H26A 109.5
C24 C26 H26B 109.5
H26A C26 H26B 109.5
C24 C26 H26C 109.5
H26A C26 H26C 109.5
H26B C26 H26C 109.5
C23 C27 C29 112.2(2)
C23 C27 C28 112.5(2)
C29 C27 C28 108.5(2)
C23 C27 H27 107.8
C29 C27 H27 107.8
C28 C27 H27 107.8
C27 C28 H28A 109.5
C27 C28 H28B 109.5
H28A C28 H28B 109.5
C27 C28 H28C 109.5
H28A C28 H28C 109.5
H28B C28 H28C 109.5
C27 C29 H29A 109.5
C27 C29 H29B 109.5
H29A C29 H29B 109.5
C27 C29 H29C 109.5
H29A C29 H29C 109.5
H29B C29 H29C 109.5
O2 C30 O1 126.0(2)
O2 C30 C31 120.7(2)
O1 C30 C31 113.3(2)
C36 C31 C32 119.2(2)
C36 C31 C30 119.8(2)
C32 C31 C30 120.9(2)
C33 C32 C31 120.1(2)
C33 C32 H32 120.0
C31 C32 H32 120.0
C34 C33 C32 120.6(3)
C34 C33 H33 119.7
C32 C33 H33 119.7
C33 C34 C35 119.7(2)
C33 C34 H34 120.1
C35 C34 H34 120.1
C34 C35 C36 120.1(2)
C34 C35 H35 120.0
C36 C35 H35 120.0
C31 C36 C35 120.3(2)
C31 C36 H36 119.9
C35 C36 H36 119.9
C41 C37 C38 108.3(2)
C41 C37 H37 125.9
C38 C37 H37 125.9
C39 C38 C37 107.2(2)
C39 C38 H38 126.4
C37 C38 H38 126.4
C40 C39 C38 108.9(2)
C40 C39 H39 125.6
C38 C39 H39 125.6
C39 C40 C41 107.0(3)
C39 C40 H40 126.5
C41 C40 H40 126.5
C37 C41 C40 108.6(3)
C37 C41 H41 125.7
C40 C41 H41 125.7
C2 N1 C6 118.23(19)
C2 N1 Cr1 121.36(15)
C6 N1 Cr1 120.15(15)
C4 N2 C18 118.32(19)
C4 N2 Cr1 120.87(15)
C18 N2 Cr1 119.86(16)
C30 O1 Cr1 137.99(15)
O1 Cr1 N1 89.79(7)
O1 Cr1 N2 89.66(7)
N1 Cr1 N2 90.54(7)

loop_
_geom_bond_atom_site_label_1
_geom_bond_atom_site_label_2
_geom_bond_distance
C1 C2 1.522(3)
C1 H1A 0.9800
C1 H1B 0.9800
C1 H1C 0.9800
C2 N1 1.338(3)
C2 C3 1.390(3)
C3 C4 1.405(3)
C3 H3 0.9500
C4 N2 1.326(3)
C4 C5 1.532(3)
C5 H5A 0.9800
C5 H5B 0.9800
C5 H5C 0.9800
C6 C7 1.402(3)
C6 C11 1.415(3)
C6 N1 1.459(3)
C7 C8 1.398(3)
C7 C12 1.524(3)
C8 C9 1.378(3)
C8 H8 0.9500
C9 C10 1.371(3)
C9 H9 0.9500
C10 C11 1.406(3)
C10 H10 0.9500
C11 C15 1.520(3)
C12 C14 1.523(3)
C12 C13 1.524(4)
C12 H12 1.0000
C13 H13A 0.9800
C13 H13B 0.9800
C13 H13C 0.9800
C14 H14A 0.9800
C14 H14B 0.9800
C14 H14C 0.9800
C15 C16 1.534(4)
C15 C17 1.539(3)
C15 H15 1.0000
C16 H16A 0.9800
C16 H16B 0.9800
C16 H16C 0.9800
C17 H17A 0.9800
C17 H17B 0.9800
C17 H17C 0.9800
C18 C19 1.405(4)
C18 C23 1.416(4)
C18 N2 1.454(3)
C19 C20 1.380(3)
C19 C24 1.522(4)
C20 C21 1.393(4)
C20 H20 0.9500
C21 C22 1.363(4)
C21 H21 0.9500
C22 C23 1.390(3)
C22 H22 0.9500
C23 C27 1.509(4)
C24 C26 1.517(4)
C24 C25 1.532(5)
C24 H24 1.0000
C25 H25A 0.9800
C25 H25B 0.9800
C25 H25C 0.9800
C26 H26A 0.9800
C26 H26B 0.9800
C26 H26C 0.9800
C27 C29 1.539(4)
C27 C28 1.544(4)
C27 H27 1.0000
C28 H28A 0.9800
C28 H28B 0.9800
C28 H28C 0.9800
C29 H29A 0.9800
C29 H29B 0.9800
C29 H29C 0.9800
C30 O2 1.227(3)
C30 O1 1.299(3)
C30 C31 1.516(3)
C31 C36 1.383(3)
C31 C32 1.390(3)
C32 C33 1.389(3)
C32 H32 0.9500
C33 C34 1.372(3)
C33 H33 0.9500
C34 C35 1.382(3)
C34 H34 0.9500
C35 C36 1.394(3)
C35 H35 0.9500
C36 H36 0.9500
C37 C41 1.382(4)
C37 C38 1.402(4)
C37 H37 0.9500
C38 C39 1.397(3)
C38 H38 0.9500
C39 C40 1.393(4)
C39 H39 0.9500
C40 C41 1.402(3)
C40 H40 0.9500
C41 H41 0.9500
N1 Cr1 2.0233(18)
N2 Cr1 2.0359(19)
O1 Cr1 1.9309(15)

loop_
_geom_torsion_atom_site_label_1
_geom_torsion_atom_site_label_2
_geom_torsion_atom_site_label_3
_geom_torsion_atom_site_label_4
_geom_torsion
N1 C2 C3 C4 -12.7(4)
C1 C2 C3 C4 165.9(3)
C2 C3 C4 N2 11.7(4)
C2 C3 C4 C5 -166.6(3)
C11 C6 C7 C8 0.3(4)
N1 C6 C7 C8 -178.6(2)
C11 C6 C7 C12 -179.5(2)
N1 C6 C7 C12 1.6(4)
C6 C7 C8 C9 0.2(4)
C12 C7 C8 C9 180.0(2)
C7 C8 C9 C10 -0.6(4)
C8 C9 C10 C11 0.5(4)
C9 C10 C11 C6 0.0(4)
C9 C10 C11 C15 -178.7(2)
C7 C6 C11 C10 -0.4(4)
N1 C6 C11 C10 178.5(2)
C7 C6 C11 C15 178.2(2)
N1 C6 C11 C15 -2.9(4)
C8 C7 C12 C14 38.5(3)
C6 C7 C12 C14 -141.7(3)
C8 C7 C12 C13 -86.3(3)
C6 C7 C12 C13 93.4(3)
C10 C11 C15 C16 -67.0(3)
C6 C11 C15 C16 114.4(3)
C10 C11 C15 C17 54.9(3)
C6 C11 C15 C17 -123.7(3)
C23 C18 C19 C20 -0.7(4)
N2 C18 C19 C20 176.4(2)
C23 C18 C19 C24 178.5(3)
N2 C18 C19 C24 -4.4(4)
C18 C19 C20 C21 1.2(4)
C24 C19 C20 C21 -178.0(3)
C19 C20 C21 C22 -0.1(4)
C20 C21 C22 C23 -1.6(4)
C21 C22 C23 C18 2.0(4)
C21 C22 C23 C27 -179.8(3)
C19 C18 C23 C22 -0.8(4)
N2 C18 C23 C22 -178.0(2)
C19 C18 C23 C27 -179.0(3)
N2 C18 C23 C27 3.9(4)
C20 C19 C24 C26 -33.6(4)
C18 C19 C24 C26 147.3(3)
C20 C19 C24 C25 91.9(3)
C18 C19 C24 C25 -87.2(3)
C22 C23 C27 C29 -58.5(3)
C18 C23 C27 C29 119.6(3)
C22 C23 C27 C28 64.2(3)
C18 C23 C27 C28 -117.7(3)
O2 C30 C31 C36 3.4(3)
O1 C30 C31 C36 -177.35(19)
O2 C30 C31 C32 -176.2(2)
O1 C30 C31 C32 3.0(3)
C36 C31 C32 C33 0.2(3)
C30 C31 C32 C33 179.9(2)
C31 C32 C33 C34 0.7(4)
C32 C33 C34 C35 -0.4(4)
C33 C34 C35 C36 -0.9(4)
C32 C31 C36 C35 -1.4(3)
C30 C31 C36 C35 178.93(19)
C34 C35 C36 C31 1.7(3)
C41 C37 C38 C39 1.5(3)
C37 C38 C39 C40 -1.6(3)
C38 C39 C40 C41 1.1(3)
C38 C37 C41 C40 -0.8(3)
C39 C40 C41 C37 -0.2(3)
C3 C2 N1 C6 169.4(2)
C1 C2 N1 C6 -9.2(4)
C3 C2 N1 Cr1 -16.4(4)
C1 C2 N1 Cr1 165.00(19)
C7 C6 N1 C2 -94.5(3)
C11 C6 N1 C2 86.6(3)
C7 C6 N1 Cr1 91.3(2)
C11 C6 N1 Cr1 -87.7(2)
C3 C4 N2 C18 -173.2(2)
C5 C4 N2 C18 5.0(4)
C3 C4 N2 Cr1 18.0(4)
C5 C4 N2 Cr1 -163.8(2)
C19 C18 N2 C4 98.9(3)
C23 C18 N2 C4 -83.9(3)
C19 C18 N2 Cr1 -92.1(3)
C23 C18 N2 Cr1 85.1(3)
O2 C30 O1 Cr1 3.3(4)
C31 C30 O1 Cr1 -175.84(13)
C30 O1 Cr1 N1 -134.0(2)
C30 O1 Cr1 N2 135.4(2)
C2 N1 Cr1 O1 -57.3(2)
C6 N1 Cr1 O1 116.80(18)
C2 N1 Cr1 N2 32.36(19)
C6 N1 Cr1 N2 -153.5(2)
C4 N2 Cr1 O1 56.7(2)
C18 N2 Cr1 O1 -111.94(19)
C4 N2 Cr1 N1 -33.1(2)
C18 N2 Cr1 N1 158.3(2)
